data_7044280
loop_
_publ_author_name
'Arce, Pablo'
'Vera , Cristian M.'
'Escudero, Dayra L.'
'Guerrero, Juan'
'Lappin, Alexander G.'
'Oliver, Allen Grayson'
'Jara, Danilo H.'
'Ferraudi, G.'
'Lemus, Luis A.'

_publ_section_title
;
 Structural diversity in Cu(I) complexes of the PNP ligand: from pincer to
 binuclear coordination modes and their effects upon the electrochemical
 and photophysical properties.
;
_journal_name_full 'Dalton Trans.'
_journal_paper_doi 10.1039/C7DT02244A
_journal_year 2017
_chemical_formula_moiety 'C70 H58 Cu2 N8 P4, 2(Cl O4), 0.5(C H2Cl2), 2.5(C H4 O)'
_chemical_formula_sum 'C73 H69 Cl3 Cu2 N8 O10.5 P4'
_chemical_formula_weight 1583.67
_space_group_IT_number 2
_symmetry_cell_setting triclinic
_symmetry_space_group_name_Hall '-P 1'
_symmetry_space_group_name_H-M 'P -1'
_atom_sites_solution_hydrogens geom
_atom_sites_solution_primary direct
_atom_sites_solution_secondary difmap
_audit_creation_method SHELXL-97
_audit_update_record
;
2016-12-13 deposited with the CCDC.
2017-09-19 downloaded from the CCDC.
;
_cell_angle_alpha 107.055(2)
_cell_angle_beta 94.260(2)
_cell_angle_gamma 111.323(2)
_cell_formula_units_Z 2
_cell_length_a 12.8814(18)
_cell_length_b 14.442(2)
_cell_length_c 22.538(3)
_cell_measurement_reflns_used 9995
_cell_measurement_temperature 120(2)
_cell_measurement_theta_max 28.25
_cell_measurement_theta_min 2.16
_cell_volume 3656.2(9)
_computing_cell_refinement 'Bruker SAINT v7.66A'
_computing_data_collection 'Bruker APEX-II v2010-7'
_computing_data_reduction 'Bruker SAINT v7.66A'
_computing_structure_refinement 'SHELXL-97 (Sheldrick, 2008)'
_computing_structure_solution 'SHELXS-97 (Sheldrick, 2008)'
_diffrn_ambient_temperature 120(2)
_diffrn_detector_area_resol_mean 8.33
_diffrn_measured_fraction_theta_full 0.989
_diffrn_measured_fraction_theta_max 0.989
_diffrn_measurement_device_type 'Bruker Kappa X8-APEX-II'
_diffrn_measurement_method 'combination of \w and \f-scans '
_diffrn_radiation_monochromator graphite
_diffrn_radiation_source 'fine-focus sealed tube'
_diffrn_radiation_type MoK\a
_diffrn_radiation_wavelength 0.71073
_diffrn_reflns_av_R_equivalents 0.0255
_diffrn_reflns_av_sigmaI/netI 0.0321
_diffrn_reflns_limit_h_max 16
_diffrn_reflns_limit_h_min -17
_diffrn_reflns_limit_k_max 19
_diffrn_reflns_limit_k_min -19
_diffrn_reflns_limit_l_max 30
_diffrn_reflns_limit_l_min -26
_diffrn_reflns_number 49906
_diffrn_reflns_theta_full 28.30
_diffrn_reflns_theta_max 28.30
_diffrn_reflns_theta_min 0.97
_exptl_absorpt_coefficient_mu 0.843
_exptl_absorpt_correction_T_max 0.9830
_exptl_absorpt_correction_T_min 0.8902
_exptl_absorpt_correction_type numerical
_exptl_absorpt_process_details 'SADABS, Sheldrick, 2008'
_exptl_crystal_colour yellow
_exptl_crystal_density_diffrn 1.439
_exptl_crystal_density_method 'not measured'
_exptl_crystal_description block
_exptl_crystal_F_000 1632
_exptl_crystal_size_max 0.29
_exptl_crystal_size_mid 0.26
_exptl_crystal_size_min 0.14
_refine_diff_density_max 1.019
_refine_diff_density_min -0.724
_refine_diff_density_rms 0.074
_refine_ls_extinction_method none
_refine_ls_goodness_of_fit_ref 1.026
_refine_ls_hydrogen_treatment mixed
_refine_ls_matrix_type full
_refine_ls_number_parameters 940
_refine_ls_number_reflns 18007
_refine_ls_number_restraints 0
_refine_ls_restrained_S_all 1.026
_refine_ls_R_factor_all 0.0525
_refine_ls_R_factor_gt 0.0397
_refine_ls_shift/su_max 0.001
_refine_ls_shift/su_mean 0.000
_refine_ls_structure_factor_coef Fsqd
_refine_ls_weighting_details 'calc w=1/[\s^2^(Fo^2^)+(0.0548P)^2^+3.4403P] where P=(Fo^2^+2Fc^2^)/3'
_refine_ls_weighting_scheme calc
_refine_ls_wR_factor_gt 0.1031
_refine_ls_wR_factor_ref 0.1111
_reflns_number_gt 14685
_reflns_number_total 18007
_reflns_threshold_expression >2sigma(I)
_cod_data_source_file c7dt02244a2.cif
_cod_data_source_block nd1120
_cod_original_sg_symbol_H-M P-1
_cod_original_formula_sum 'C73 H69 Cl3 Cu2 N8 O10.50 P4'
_cod_database_code 7044280

loop_
_symmetry_equiv_pos_as_xyz
'x, y, z'
'-x, -y, -z'

loop_
_atom_site_label
_atom_site_type_symbol
_atom_site_fract_x
_atom_site_fract_y
_atom_site_fract_z
_atom_site_U_iso_or_equiv
_atom_site_adp_type
_atom_site_occupancy
_atom_site_symmetry_multiplicity
_atom_site_calc_flag
_atom_site_refinement_flags
_atom_site_disorder_assembly
_atom_site_disorder_group
Cu1 Cu 0.86964(2) 0.54513(2) 0.318138(12) 0.01823(7) Uani 1 1 d . . .
Cu2 Cu 0.49137(2) 0.182386(19) 0.176964(11) 0.01512(6) Uani 1 1 d . . .
P1 P 0.78829(5) 0.40419(4) 0.34955(2) 0.01856(11) Uani 1 1 d . . .
P2 P 0.35474(4) 0.19761(4) 0.12011(2) 0.01570(10) Uani 1 1 d . . .
P3 P 0.77193(4) 0.52061(4) 0.22395(2) 0.01575(10) Uani 1 1 d . . .
P4 P 0.49021(5) 0.03176(4) 0.18304(3) 0.01756(11) Uani 1 1 d . . .
N1 N 0.92231(16) 0.68198(15) 0.39717(9) 0.0216(4) Uani 1 1 d . . .
N2 N 1.04474(15) 0.60411(15) 0.32073(9) 0.0208(4) Uani 1 1 d . . .
N3 N 0.64841(15) 0.32507(15) 0.31290(9) 0.0190(4) Uani 1 1 d . . .
H3 H 0.640(2) 0.274(2) 0.2876(13) 0.023 Uiso 1 1 d . . .
N4 N 0.49025(14) 0.31096(13) 0.24845(8) 0.0150(3) Uani 1 1 d . . .
N5 N 0.33700(15) 0.29346(14) 0.17796(8) 0.0178(3) Uani 1 1 d . . .
H5 H 0.293(2) 0.315(2) 0.1724(13) 0.021 Uiso 1 1 d . . .
N6 N 0.69291(15) 0.38997(14) 0.17801(8) 0.0165(3) Uani 1 1 d . . .
H6 H 0.626(2) 0.367(2) 0.1823(12) 0.020 Uiso 1 1 d . . .
N7 N 0.65883(14) 0.21615(13) 0.16678(8) 0.0156(3) Uani 1 1 d . . .
N8 N 0.61685(16) 0.04206(15) 0.16151(9) 0.0217(4) Uani 1 1 d . . .
H8 H 0.643(2) -0.005(2) 0.1591(13) 0.026 Uiso 1 1 d . . .
C1 C 1.1036(2) 0.57025(19) 0.28030(11) 0.0253(5) Uani 1 1 d . . .
H1A H 1.0633 0.5099 0.2434 0.030 Uiso 1 1 calc R . .
C2 C 1.2228(2) 0.6191(2) 0.28928(13) 0.0308(5) Uani 1 1 d . . .
H2A H 1.2614 0.5931 0.2586 0.037 Uiso 1 1 calc R . .
C4 C 1.2823(2) 0.7048(2) 0.34304(14) 0.0334(6) Uani 1 1 d . . .
H4A H 1.3630 0.7376 0.3506 0.040 Uiso 1 1 calc R . .
C5 C 1.22265(19) 0.74378(19) 0.38689(12) 0.0278(5) Uani 1 1 d . . .
C6 C 1.10308(18) 0.69175(17) 0.37292(11) 0.0211(4) Uani 1 1 d . . .
C7 C 1.2779(2) 0.8329(2) 0.44411(14) 0.0374(6) Uani 1 1 d . . .
H7A H 1.3586 0.8671 0.4543 0.045 Uiso 1 1 calc R . .
C8 C 1.2169(2) 0.8690(2) 0.48362(14) 0.0394(7) Uani 1 1 d . . .
H8A H 1.2555 0.9279 0.5214 0.047 Uiso 1 1 calc R . .
C9 C 1.0950(2) 0.82032(19) 0.46989(12) 0.0302(5) Uani 1 1 d . . .
C10 C 1.03830(19) 0.73177(17) 0.41416(10) 0.0221(4) Uani 1 1 d . . .
C11 C 1.0284(2) 0.8569(2) 0.50857(13) 0.0431(7) Uani 1 1 d . . .
H11A H 1.0635 0.9166 0.5464 0.052 Uiso 1 1 calc R . .
C12 C 0.9123(2) 0.8065(2) 0.49175(13) 0.0429(7) Uani 1 1 d . . .
H12A H 0.8661 0.8302 0.5179 0.051 Uiso 1 1 calc R . .
C13 C 0.8625(2) 0.7190(2) 0.43525(11) 0.0302(5) Uani 1 1 d . . .
H13A H 0.7818 0.6848 0.4239 0.036 Uiso 1 1 calc R . .
C14 C 0.56691(17) 0.36429(16) 0.30441(9) 0.0176(4) Uani 1 1 d . . .
C15 C 0.56425(19) 0.45198(18) 0.34960(10) 0.0227(4) Uani 1 1 d . . .
H15A H 0.6190 0.4882 0.3883 0.027 Uiso 1 1 calc R . .
C16 C 0.4792(2) 0.48545(18) 0.33679(11) 0.0245(5) Uani 1 1 d . . .
H16A H 0.4751 0.5449 0.3672 0.029 Uiso 1 1 calc R . .
C17 C 0.40071(19) 0.43285(17) 0.28022(10) 0.0206(4) Uani 1 1 d . . .
H17A H 0.3421 0.4549 0.2712 0.025 Uiso 1 1 calc R . .
C18 C 0.41007(17) 0.34611(16) 0.23657(9) 0.0160(4) Uani 1 1 d . . .
C19 C 0.84681(19) 0.30382(18) 0.33120(10) 0.0237(5) Uani 1 1 d . . .
C20 C 0.7996(2) 0.2099(2) 0.34418(14) 0.0371(6) Uani 1 1 d . . .
H20A H 0.7326 0.1945 0.3613 0.045 Uiso 1 1 calc R . .
C21 C 0.8519(3) 0.1392(2) 0.33178(17) 0.0478(8) Uani 1 1 d . . .
H21A H 0.8199 0.0751 0.3403 0.057 Uiso 1 1 calc R . .
C22 C 0.9495(3) 0.1608(2) 0.30729(15) 0.0442(7) Uani 1 1 d . . .
H22A H 0.9846 0.1120 0.2993 0.053 Uiso 1 1 calc R . .
C23 C 0.9959(2) 0.2533(2) 0.29437(13) 0.0385(6) Uani 1 1 d . . .
H23A H 1.0633 0.2685 0.2776 0.046 Uiso 1 1 calc R . .
C24 C 0.9442(2) 0.3246(2) 0.30590(11) 0.0286(5) Uani 1 1 d . . .
H24A H 0.9759 0.3878 0.2964 0.034 Uiso 1 1 calc R . .
C25 C 0.78315(19) 0.42963(18) 0.43322(10) 0.0225(4) Uani 1 1 d . . .
C26 C 0.6916(2) 0.3692(2) 0.45420(12) 0.0312(5) Uani 1 1 d . . .
H26A H 0.6286 0.3117 0.4244 0.037 Uiso 1 1 calc R . .
C27 C 0.6927(3) 0.3933(2) 0.51859(13) 0.0393(6) Uani 1 1 d . . .
H27A H 0.6308 0.3519 0.5329 0.047 Uiso 1 1 calc R . .
C28 C 0.7847(3) 0.4780(2) 0.56210(12) 0.0401(7) Uani 1 1 d . . .
H28A H 0.7851 0.4948 0.6062 0.048 Uiso 1 1 calc R . .
C29 C 0.8754(2) 0.5378(2) 0.54165(11) 0.0353(6) Uani 1 1 d . . .
H29A H 0.9382 0.5954 0.5716 0.042 Uiso 1 1 calc R . .
C30 C 0.8748(2) 0.5139(2) 0.47731(11) 0.0274(5) Uani 1 1 d . . .
H30A H 0.9373 0.5552 0.4633 0.033 Uiso 1 1 calc R . .
C31 C 0.38000(18) 0.24927(17) 0.05577(10) 0.0194(4) Uani 1 1 d . . .
C32 C 0.4805(2) 0.2593(2) 0.03363(11) 0.0264(5) Uani 1 1 d . . .
H32A H 0.5292 0.2314 0.0487 0.032 Uiso 1 1 calc R . .
C33 C 0.5098(2) 0.3097(2) -0.01018(13) 0.0385(6) Uani 1 1 d . . .
H33A H 0.5775 0.3151 -0.0258 0.046 Uiso 1 1 calc R . .
C34 C 0.4399(3) 0.3519(3) -0.03097(15) 0.0501(8) Uani 1 1 d . . .
H34A H 0.4612 0.3889 -0.0597 0.060 Uiso 1 1 calc R . .
C35 C 0.3384(3) 0.3406(3) -0.01010(15) 0.0463(8) Uani 1 1 d . . .
H35A H 0.2899 0.3685 -0.0253 0.056 Uiso 1 1 calc R . .
C36 C 0.3080(2) 0.2885(2) 0.03283(12) 0.0305(5) Uani 1 1 d . . .
H36A H 0.2381 0.2797 0.0465 0.037 Uiso 1 1 calc R . .
C37 C 0.21311(18) 0.09257(17) 0.09391(11) 0.0217(4) Uani 1 1 d . . .
C38 C 0.1794(2) 0.0178(2) 0.03329(13) 0.0327(6) Uani 1 1 d . . .
H38A H 0.2269 0.0269 0.0033 0.039 Uiso 1 1 calc R . .
C39 C 0.0764(2) -0.0705(2) 0.01602(15) 0.0416(7) Uani 1 1 d . . .
H39A H 0.0543 -0.1215 -0.0255 0.050 Uiso 1 1 calc R . .
C40 C 0.0070(2) -0.0840(2) 0.05866(16) 0.0460(8) Uani 1 1 d . . .
H40A H -0.0627 -0.1448 0.0470 0.055 Uiso 1 1 calc R . .
C41 C 0.0382(3) -0.0090(3) 0.11870(17) 0.0595(10) Uani 1 1 d . . .
H41A H -0.0112 -0.0173 0.1479 0.071 Uiso 1 1 calc R . .
C42 C 0.1415(2) 0.0786(2) 0.13657(14) 0.0459(8) Uani 1 1 d . . .
H42A H 0.1633 0.1292 0.1782 0.055 Uiso 1 1 calc R . .
C43 C 0.73427(17) 0.31153(16) 0.16762(9) 0.0157(4) Uani 1 1 d . . .
C44 C 0.84359(18) 0.32810(17) 0.15784(10) 0.0193(4) Uani 1 1 d . . .
H44A H 0.8948 0.3951 0.1582 0.023 Uiso 1 1 calc R . .
C45 C 0.87602(18) 0.24369(18) 0.14746(10) 0.0220(4) Uani 1 1 d . . .
H45A H 0.9501 0.2527 0.1400 0.026 Uiso 1 1 calc R . .
C46 C 0.80195(19) 0.14719(18) 0.14781(10) 0.0218(4) Uani 1 1 d . . .
H46A H 0.8241 0.0895 0.1409 0.026 Uiso 1 1 calc R . .
C47 C 0.69361(18) 0.13629(16) 0.15855(10) 0.0178(4) Uani 1 1 d . . .
C48 C 0.84964(18) 0.57462(17) 0.16933(10) 0.0184(4) Uani 1 1 d . . .
C49 C 0.9395(2) 0.67352(19) 0.19453(12) 0.0276(5) Uani 1 1 d . . .
H49A H 0.9627 0.7080 0.2392 0.033 Uiso 1 1 calc R . .
C50 C 0.9958(2) 0.7224(2) 0.15422(14) 0.0350(6) Uani 1 1 d . . .
H50A H 1.0562 0.7907 0.1714 0.042 Uiso 1 1 calc R . .
C51 C 0.9635(2) 0.6711(2) 0.08942(13) 0.0320(6) Uani 1 1 d . . .
H51A H 1.0018 0.7045 0.0621 0.038 Uiso 1 1 calc R . .
C52 C 0.8759(2) 0.5717(2) 0.06410(12) 0.0280(5) Uani 1 1 d . . .
H52A H 0.8550 0.5364 0.0195 0.034 Uiso 1 1 calc R . .
C53 C 0.81807(19) 0.52328(18) 0.10390(11) 0.0228(4) Uani 1 1 d . . .
H53A H 0.7571 0.4553 0.0865 0.027 Uiso 1 1 calc R . .
C54 C 0.65902(17) 0.56841(16) 0.22356(10) 0.0177(4) Uani 1 1 d . . .
C55 C 0.57185(18) 0.52966(17) 0.17058(10) 0.0211(4) Uani 1 1 d . . .
H55A H 0.5680 0.4743 0.1339 0.025 Uiso 1 1 calc R . .
C56 C 0.4908(2) 0.5723(2) 0.17163(12) 0.0264(5) Uani 1 1 d . . .
H56A H 0.4306 0.5451 0.1359 0.032 Uiso 1 1 calc R . .
C57 C 0.4974(2) 0.6542(2) 0.22441(13) 0.0302(5) Uani 1 1 d . . .
H57A H 0.4424 0.6837 0.2246 0.036 Uiso 1 1 calc R . .
C58 C 0.5836(2) 0.6933(2) 0.27686(13) 0.0343(6) Uani 1 1 d . . .
H58A H 0.5881 0.7499 0.3130 0.041 Uiso 1 1 calc R . .
C59 C 0.6639(2) 0.64965(18) 0.27681(11) 0.0262(5) Uani 1 1 d . . .
H59A H 0.7222 0.6755 0.3133 0.031 Uiso 1 1 calc R . .
C60 C 0.39000(18) -0.09384(17) 0.12616(11) 0.0213(4) Uani 1 1 d . . .
C61 C 0.3683(2) -0.09852(19) 0.06341(12) 0.0291(5) Uani 1 1 d . . .
H61A H 0.4105 -0.0395 0.0519 0.035 Uiso 1 1 calc R . .
C62 C 0.2858(2) -0.1886(2) 0.01781(13) 0.0366(6) Uani 1 1 d . . .
H62A H 0.2714 -0.1910 -0.0247 0.044 Uiso 1 1 calc R . .
C63 C 0.2248(2) -0.2742(2) 0.03434(14) 0.0390(7) Uani 1 1 d . . .
H63A H 0.1678 -0.3356 0.0032 0.047 Uiso 1 1 calc R . .
C64 C 0.2460(2) -0.2716(2) 0.09593(15) 0.0369(6) Uani 1 1 d . . .
H64A H 0.2045 -0.3316 0.1068 0.044 Uiso 1 1 calc R . .
C65 C 0.3282(2) -0.18142(18) 0.14221(13) 0.0285(5) Uani 1 1 d . . .
H65A H 0.3421 -0.1796 0.1846 0.034 Uiso 1 1 calc R . .
C66 C 0.49916(19) 0.01505(17) 0.25955(11) 0.0223(4) Uani 1 1 d . . .
C67 C 0.5547(2) -0.04244(19) 0.27730(12) 0.0304(5) Uani 1 1 d . . .
H67A H 0.5857 -0.0807 0.2474 0.036 Uiso 1 1 calc R . .
C68 C 0.5644(3) -0.0437(2) 0.33906(13) 0.0374(6) Uani 1 1 d . . .
H68A H 0.6028 -0.0824 0.3512 0.045 Uiso 1 1 calc R . .
C69 C 0.5186(2) 0.0109(2) 0.38258(13) 0.0386(6) Uani 1 1 d . . .
H69A H 0.5243 0.0085 0.4243 0.046 Uiso 1 1 calc R . .
C70 C 0.4644(3) 0.0692(3) 0.36573(14) 0.0430(7) Uani 1 1 d . . .
H70A H 0.4337 0.1074 0.3959 0.052 Uiso 1 1 calc R . .
C71 C 0.4553(2) 0.0713(2) 0.30438(13) 0.0341(6) Uani 1 1 d . . .
H71A H 0.4187 0.1117 0.2929 0.041 Uiso 1 1 calc R . .
Cl1 Cl 0.14012(4) 0.42908(4) 0.11217(2) 0.02116(11) Uani 1 1 d . . .
O1 O 0.07627(15) 0.49161(15) 0.13293(9) 0.0309(4) Uani 1 1 d . . .
O2 O 0.23705(14) 0.48852(14) 0.09112(9) 0.0305(4) Uani 1 1 d . . .
O3 O 0.17845(16) 0.40226(15) 0.16477(8) 0.0321(4) Uani 1 1 d . . .
O4 O 0.06999(15) 0.33262(14) 0.06134(8) 0.0346(4) Uani 1 1 d . . .
Cl2 Cl 0.63567(6) 0.82887(5) 0.46657(3) 0.03406(14) Uani 1 1 d . . .
O5 O 0.71178(17) 0.86399(17) 0.42723(9) 0.0418(5) Uani 1 1 d . A .
O6 O 0.7017(3) 0.8838(3) 0.53108(12) 0.0609(11) Uani 0.819(5) 1 d P A 1
O7 O 0.5446(3) 0.8570(4) 0.4619(2) 0.0738(14) Uani 0.819(5) 1 d P A 1
O8 O 0.6080(3) 0.7199(2) 0.45504(19) 0.0746(13) Uani 0.819(5) 1 d P A 1
O6A O 0.5229(11) 0.7391(10) 0.4176(6) 0.051(4) Uiso 0.181(5) 1 d P A 2
O7A O 0.6534(14) 0.7951(14) 0.5146(8) 0.064(4) Uiso 0.181(5) 1 d P A 2
O8A O 0.5784(14) 0.9029(12) 0.4917(7) 0.047(4) Uiso 0.181(5) 1 d P A 2
O2S O 0.7606(5) 0.8445(5) 0.6316(3) 0.0693(14) Uiso 0.50 1 d P . .
C2S C 0.7160(7) 0.7372(6) 0.6278(4) 0.0603(18) Uiso 0.50 1 d P . .
C6S C 1.1196(9) 0.9594(8) 0.3463(5) 0.093(3) Uani 0.50 1 d P B 1
H6SA H 1.1454 0.9017 0.3429 0.112 Uiso 0.50 1 calc PR B 1
H6SB H 1.1657 1.0194 0.3855 0.112 Uiso 0.50 1 calc PR B 1
Cl3 Cl 0.9827(3) 0.91692(17) 0.35218(10) 0.0812(7) Uani 0.50 1 d P B 1
Cl4 Cl 1.1435(2) 1.0014(3) 0.27903(15) 0.0917(8) Uani 0.50 1 d P B 1
O1S O 0.7123(3) 0.8847(3) 0.14202(18) 0.0609(12) Uiso 0.757(7) 1 d P C 1
C1S C 0.7691(5) 0.8474(5) 0.1811(3) 0.0688(16) Uiso 0.757(7) 1 d P C 1
O3S O 0.9149(6) 0.9139(6) 0.2709(4) 0.099(2) Uiso 0.50 1 d P D 2
C3S C 0.8948(13) 0.9070(11) 0.3354(7) 0.116(4) Uiso 0.50 1 d P D 2
O4S O 1.1823(10) 0.8999(10) 0.3074(6) 0.168(4) Uiso 0.50 1 d P E 2
C4S C 1.1472(9) 0.9559(8) 0.2767(5) 0.059(2) Uiso 0.50 1 d P E 2
O5S O 0.7597(7) 0.9255(6) 0.1888(4) 0.034(3) Uiso 0.243(7) 1 d P C 2
C5S C 0.7315(13) 0.8243(13) 0.1449(8) 0.052(4) Uiso 0.243(7) 1 d P C 2

loop_
_atom_site_aniso_label
_atom_site_aniso_U_11
_atom_site_aniso_U_22
_atom_site_aniso_U_33
_atom_site_aniso_U_23
_atom_site_aniso_U_13
_atom_site_aniso_U_12
Cu1 0.01472(12) 0.01947(13) 0.01548(12) 0.00233(10) 0.00026(9) 0.00486(10)
Cu2 0.01517(12) 0.01341(12) 0.01563(12) 0.00427(9) 0.00132(9) 0.00545(10)
P1 0.0171(2) 0.0213(3) 0.0142(2) 0.0047(2) -0.00107(19) 0.0062(2)
P2 0.0154(2) 0.0150(2) 0.0141(2) 0.00309(18) 0.00038(18) 0.0053(2)
P3 0.0147(2) 0.0144(2) 0.0153(2) 0.00405(19) 0.00194(19) 0.0038(2)
P4 0.0189(3) 0.0144(2) 0.0202(3) 0.0067(2) 0.0050(2) 0.0067(2)
N1 0.0189(9) 0.0242(9) 0.0187(9) 0.0027(7) 0.0000(7) 0.0099(8)
N2 0.0179(9) 0.0215(9) 0.0209(9) 0.0052(7) 0.0028(7) 0.0074(7)
N3 0.0182(9) 0.0186(9) 0.0151(8) 0.0022(7) -0.0016(7) 0.0058(7)
N4 0.0156(8) 0.0149(8) 0.0125(8) 0.0044(6) 0.0009(6) 0.0046(7)
N5 0.0173(8) 0.0189(9) 0.0171(8) 0.0038(7) 0.0009(7) 0.0096(7)
N6 0.0142(8) 0.0150(8) 0.0181(8) 0.0052(7) 0.0020(7) 0.0041(7)
N7 0.0161(8) 0.0150(8) 0.0146(8) 0.0046(6) 0.0025(6) 0.0055(7)
N8 0.0217(9) 0.0165(9) 0.0306(10) 0.0091(8) 0.0103(8) 0.0102(8)
C1 0.0234(11) 0.0267(12) 0.0241(11) 0.0071(9) 0.0063(9) 0.0092(9)
C2 0.0227(12) 0.0341(13) 0.0377(14) 0.0124(11) 0.0125(10) 0.0125(10)
C4 0.0177(11) 0.0311(13) 0.0473(15) 0.0126(11) 0.0064(10) 0.0062(10)
C5 0.0189(11) 0.0229(12) 0.0357(13) 0.0069(10) 0.0005(9) 0.0054(9)
C6 0.0176(10) 0.0183(10) 0.0245(11) 0.0060(8) 0.0000(8) 0.0060(8)
C7 0.0192(11) 0.0281(13) 0.0474(16) 0.0014(11) -0.0046(11) 0.0016(10)
C8 0.0281(13) 0.0252(13) 0.0425(15) -0.0083(11) -0.0112(11) 0.0053(11)
C9 0.0257(12) 0.0243(12) 0.0306(12) -0.0029(10) -0.0063(10) 0.0111(10)
C10 0.0204(10) 0.0182(10) 0.0225(10) 0.0016(8) -0.0022(8) 0.0074(9)
C11 0.0390(15) 0.0389(15) 0.0330(14) -0.0152(11) -0.0114(12) 0.0208(13)
C12 0.0376(15) 0.0523(18) 0.0299(14) -0.0093(12) -0.0005(11) 0.0283(14)
C13 0.0238(12) 0.0368(14) 0.0235(11) -0.0014(10) -0.0003(9) 0.0155(11)
C14 0.0163(9) 0.0188(10) 0.0155(9) 0.0066(8) 0.0024(7) 0.0044(8)
C15 0.0221(11) 0.0236(11) 0.0160(10) 0.0018(8) 0.0004(8) 0.0068(9)
C16 0.0277(12) 0.0218(11) 0.0199(10) 0.0006(8) 0.0059(9) 0.0105(9)
C17 0.0222(10) 0.0190(10) 0.0200(10) 0.0034(8) 0.0041(8) 0.0105(9)
C18 0.0151(9) 0.0150(9) 0.0161(9) 0.0057(7) 0.0033(7) 0.0038(8)
C19 0.0220(11) 0.0266(12) 0.0185(10) 0.0042(9) -0.0043(8) 0.0099(9)
C20 0.0329(14) 0.0342(14) 0.0472(16) 0.0180(12) 0.0046(12) 0.0142(12)
C21 0.0486(18) 0.0350(15) 0.065(2) 0.0205(14) 0.0017(15) 0.0221(14)
C22 0.0484(17) 0.0439(17) 0.0453(16) 0.0069(13) -0.0021(13) 0.0330(15)
C23 0.0387(15) 0.0486(17) 0.0306(13) 0.0046(12) 0.0021(11) 0.0282(14)
C24 0.0313(13) 0.0330(13) 0.0203(11) 0.0052(9) 0.0011(9) 0.0157(11)
C25 0.0250(11) 0.0260(11) 0.0152(10) 0.0067(8) -0.0004(8) 0.0100(9)
C26 0.0290(12) 0.0356(14) 0.0235(11) 0.0128(10) 0.0021(10) 0.0056(11)
C27 0.0412(15) 0.0507(17) 0.0272(13) 0.0209(12) 0.0105(11) 0.0132(13)
C28 0.0509(17) 0.0530(17) 0.0159(11) 0.0115(11) 0.0048(11) 0.0213(14)
C29 0.0405(15) 0.0387(15) 0.0181(11) 0.0042(10) -0.0049(10) 0.0129(12)
C30 0.0245(11) 0.0334(13) 0.0192(11) 0.0068(9) -0.0024(9) 0.0092(10)
C31 0.0217(10) 0.0201(10) 0.0154(9) 0.0048(8) 0.0030(8) 0.0086(9)
C32 0.0246(11) 0.0367(13) 0.0228(11) 0.0120(10) 0.0058(9) 0.0161(10)
C33 0.0375(15) 0.0585(18) 0.0349(14) 0.0276(13) 0.0199(12) 0.0248(14)
C34 0.064(2) 0.071(2) 0.0479(18) 0.0459(17) 0.0323(16) 0.0396(19)
C35 0.061(2) 0.073(2) 0.0437(16) 0.0414(16) 0.0257(15) 0.0500(18)
C36 0.0356(13) 0.0453(15) 0.0261(12) 0.0187(11) 0.0121(10) 0.0274(12)
C37 0.0181(10) 0.0173(10) 0.0244(11) 0.0068(8) -0.0046(8) 0.0035(8)
C38 0.0253(12) 0.0258(12) 0.0337(13) -0.0027(10) -0.0033(10) 0.0074(10)
C39 0.0326(14) 0.0236(13) 0.0483(17) -0.0033(11) -0.0154(12) 0.0059(11)
C40 0.0309(14) 0.0272(14) 0.063(2) 0.0205(13) -0.0127(14) -0.0067(12)
C41 0.0399(17) 0.058(2) 0.0516(19) 0.0242(17) 0.0058(15) -0.0149(15)
C42 0.0347(15) 0.0455(17) 0.0307(14) 0.0099(12) 0.0028(11) -0.0100(13)
C43 0.0173(9) 0.0162(9) 0.0106(8) 0.0035(7) -0.0001(7) 0.0049(8)
C44 0.0173(10) 0.0190(10) 0.0173(10) 0.0048(8) 0.0029(8) 0.0039(8)
C45 0.0162(10) 0.0266(11) 0.0222(10) 0.0066(9) 0.0063(8) 0.0087(9)
C46 0.0229(11) 0.0219(11) 0.0240(11) 0.0072(9) 0.0074(9) 0.0128(9)
C47 0.0195(10) 0.0180(10) 0.0156(9) 0.0048(8) 0.0031(8) 0.0080(8)
C48 0.0174(10) 0.0187(10) 0.0223(10) 0.0105(8) 0.0069(8) 0.0076(8)
C49 0.0261(12) 0.0227(11) 0.0305(12) 0.0084(9) 0.0088(10) 0.0060(10)
C50 0.0274(13) 0.0272(13) 0.0493(16) 0.0195(12) 0.0136(12) 0.0040(11)
C51 0.0280(12) 0.0427(15) 0.0421(14) 0.0292(12) 0.0185(11) 0.0190(12)
C52 0.0288(12) 0.0408(14) 0.0266(12) 0.0202(10) 0.0112(10) 0.0198(11)
C53 0.0214(11) 0.0256(11) 0.0249(11) 0.0125(9) 0.0060(9) 0.0101(9)
C54 0.0167(9) 0.0154(9) 0.0217(10) 0.0089(8) 0.0063(8) 0.0048(8)
C55 0.0198(10) 0.0208(10) 0.0219(10) 0.0084(8) 0.0043(8) 0.0066(9)
C56 0.0194(11) 0.0320(13) 0.0318(12) 0.0183(10) 0.0062(9) 0.0089(10)
C57 0.0269(12) 0.0330(13) 0.0436(14) 0.0218(11) 0.0157(11) 0.0178(11)
C58 0.0419(15) 0.0308(13) 0.0353(14) 0.0077(11) 0.0127(11) 0.0223(12)
C59 0.0289(12) 0.0240(11) 0.0234(11) 0.0046(9) 0.0028(9) 0.0116(10)
C60 0.0193(10) 0.0162(10) 0.0270(11) 0.0045(8) 0.0055(8) 0.0075(8)
C61 0.0317(13) 0.0235(12) 0.0279(12) 0.0053(9) 0.0040(10) 0.0098(10)
C62 0.0360(14) 0.0325(14) 0.0316(13) -0.0017(11) -0.0004(11) 0.0148(12)
C63 0.0241(12) 0.0270(13) 0.0489(17) -0.0072(11) 0.0026(11) 0.0086(11)
C64 0.0260(12) 0.0170(11) 0.0602(18) 0.0066(11) 0.0147(12) 0.0048(10)
C65 0.0261(12) 0.0212(11) 0.0392(14) 0.0114(10) 0.0105(10) 0.0089(10)
C66 0.0240(11) 0.0201(11) 0.0241(11) 0.0105(8) 0.0061(9) 0.0078(9)
C67 0.0408(14) 0.0245(12) 0.0299(12) 0.0109(10) 0.0065(11) 0.0166(11)
C68 0.0482(16) 0.0287(13) 0.0368(14) 0.0182(11) -0.0002(12) 0.0134(12)
C69 0.0421(15) 0.0403(15) 0.0289(13) 0.0197(12) 0.0056(11) 0.0059(13)
C70 0.0500(17) 0.0569(19) 0.0329(14) 0.0211(13) 0.0215(13) 0.0263(15)
C71 0.0386(14) 0.0440(15) 0.0332(13) 0.0207(12) 0.0162(11) 0.0239(13)
Cl1 0.0186(2) 0.0250(3) 0.0219(2) 0.0095(2) 0.00452(19) 0.0098(2)
O1 0.0306(9) 0.0395(10) 0.0370(10) 0.0187(8) 0.0138(8) 0.0244(8)
O2 0.0191(8) 0.0348(10) 0.0379(10) 0.0165(8) 0.0092(7) 0.0078(7)
O3 0.0411(10) 0.0398(10) 0.0266(9) 0.0163(8) 0.0054(8) 0.0250(9)
O4 0.0303(9) 0.0299(9) 0.0294(9) 0.0045(7) 0.0028(7) 0.0016(8)
Cl2 0.0438(4) 0.0363(3) 0.0270(3) 0.0109(2) 0.0103(3) 0.0209(3)
O5 0.0402(11) 0.0561(13) 0.0367(11) 0.0218(10) 0.0118(9) 0.0224(10)
O6 0.0531(18) 0.097(3) 0.0230(13) 0.0011(14) 0.0039(11) 0.0358(18)
O7 0.0435(19) 0.132(4) 0.092(3) 0.073(3) 0.027(2) 0.058(2)
O8 0.076(2) 0.0297(15) 0.112(3) 0.0172(17) 0.051(2) 0.0137(15)
C6S 0.095(7) 0.078(6) 0.082(7) 0.010(5) -0.034(6) 0.032(6)
Cl3 0.138(2) 0.0568(12) 0.0607(12) 0.0198(9) 0.0269(13) 0.0519(14)
Cl4 0.0750(16) 0.110(2) 0.100(2) 0.0329(18) 0.0123(13) 0.0530(17)

loop_
_atom_type_symbol
_atom_type_description
_atom_type_scat_dispersion_real
_atom_type_scat_dispersion_imag
_atom_type_scat_source
C C 0.0033 0.0016 'International Tables Vol C Tables 4.2.6.8 and 6.1.1.4'
H H 0.0000 0.0000 'International Tables Vol C Tables 4.2.6.8 and 6.1.1.4'
N N 0.0061 0.0033 'International Tables Vol C Tables 4.2.6.8 and 6.1.1.4'
O O 0.0106 0.0060 'International Tables Vol C Tables 4.2.6.8 and 6.1.1.4'
P P 0.1023 0.0942 'International Tables Vol C Tables 4.2.6.8 and 6.1.1.4'
Cl Cl 0.1484 0.1585 'International Tables Vol C Tables 4.2.6.8 and 6.1.1.4'
Cu Cu 0.3201 1.2651 'International Tables Vol C Tables 4.2.6.8 and 6.1.1.4'

loop_
_geom_angle_atom_site_label_1
_geom_angle_atom_site_label_2
_geom_angle_atom_site_label_3
_geom_angle
N1 Cu1 N2 80.64(7)
N1 Cu1 P3 124.62(6)
N2 Cu1 P3 111.03(5)
N1 Cu1 P1 108.06(6)
N2 Cu1 P1 119.25(6)
P3 Cu1 P1 110.94(2)
N4 Cu2 N7 107.72(7)
N4 Cu2 P2 85.49(5)
N7 Cu2 P2 128.80(5)
N4 Cu2 P4 128.53(5)
N7 Cu2 P4 85.06(5)
P2 Cu2 P4 125.25(2)
N3 P1 C25 102.43(10)
N3 P1 C19 99.08(10)
C25 P1 C19 103.19(10)
N3 P1 Cu1 114.75(7)
C25 P1 Cu1 118.08(8)
C19 P1 Cu1 116.64(8)
N5 P2 C37 102.66(10)
N5 P2 C31 104.80(10)
C37 P2 C31 105.77(10)
N5 P2 Cu2 98.02(7)
C37 P2 Cu2 120.36(7)
C31 P2 Cu2 121.79(7)
N6 P3 C48 102.94(9)
N6 P3 C54 98.47(9)
C48 P3 C54 100.90(9)
N6 P3 Cu1 114.61(6)
C48 P3 Cu1 118.72(7)
C54 P3 Cu1 118.12(7)
N8 P4 C66 106.23(10)
N8 P4 C60 103.11(10)
C66 P4 C60 106.93(11)
N8 P4 Cu2 98.29(7)
C66 P4 Cu2 119.26(8)
C60 P4 Cu2 120.30(8)
C13 N1 C10 117.8(2)
C13 N1 Cu1 130.04(16)
C10 N1 Cu1 111.72(14)
C1 N2 C6 117.93(19)
C1 N2 Cu1 130.31(16)
C6 N2 Cu1 111.75(14)
C14 N3 P1 123.56(15)
C18 N4 C14 118.35(17)
C18 N4 Cu2 116.65(13)
C14 N4 Cu2 124.93(14)
C18 N5 P2 122.23(15)
C43 N6 P3 123.91(14)
C47 N7 C43 118.57(18)
C47 N7 Cu2 116.60(14)
C43 N7 Cu2 124.83(14)
C47 N8 P4 121.35(15)
N2 C1 C2 123.3(2)
C4 C2 C1 119.0(2)
C2 C4 C5 119.4(2)
C6 C5 C4 117.6(2)
C6 C5 C7 119.3(2)
C4 C5 C7 123.1(2)
N2 C6 C5 122.7(2)
N2 C6 C10 117.55(19)
C5 C6 C10 119.7(2)
C8 C7 C5 120.8(2)
C7 C8 C9 121.4(2)
C11 C9 C10 117.7(2)
C11 C9 C8 123.3(2)
C10 C9 C8 119.0(2)
N1 C10 C9 122.6(2)
N1 C10 C6 117.79(19)
C9 C10 C6 119.6(2)
C12 C11 C9 119.7(2)
C11 C12 C13 119.1(2)
N1 C13 C12 123.2(2)
N4 C14 C15 122.41(19)
N4 C14 N3 115.24(18)
C15 C14 N3 122.35(19)
C14 C15 C16 118.2(2)
C17 C16 C15 120.5(2)
C16 C17 C18 118.0(2)
N4 C18 N5 116.95(18)
N4 C18 C17 122.57(19)
N5 C18 C17 120.47(19)
C24 C19 C20 119.6(2)
C24 C19 P1 118.05(19)
C20 C19 P1 122.30(19)
C21 C20 C19 119.2(3)
C22 C21 C20 121.0(3)
C21 C22 C23 119.8(3)
C22 C23 C24 120.1(3)
C19 C24 C23 120.3(3)
C30 C25 C26 119.5(2)
C30 C25 P1 117.56(18)
C26 C25 P1 122.93(18)
C27 C26 C25 120.0(2)
C26 C27 C28 119.9(3)
C29 C28 C27 120.4(2)
C28 C29 C30 120.0(2)
C29 C30 C25 120.3(2)
C36 C31 C32 119.6(2)
C36 C31 P2 121.60(17)
C32 C31 P2 118.45(17)
C33 C32 C31 120.5(2)
C34 C33 C32 119.6(2)
C33 C34 C35 120.4(3)
C36 C35 C34 120.0(3)
C35 C36 C31 119.8(2)
C42 C37 C38 118.8(2)
C42 C37 P2 120.11(18)
C38 C37 P2 120.67(19)
C37 C38 C39 120.5(3)
C40 C39 C38 120.2(3)
C39 C40 C41 120.0(3)
C40 C41 C42 120.2(3)
C37 C42 C41 120.3(3)
N7 C43 C44 122.23(19)
N7 C43 N6 114.97(18)
C44 C43 N6 122.79(19)
C43 C44 C45 118.0(2)
C46 C45 C44 120.7(2)
C45 C46 C47 118.3(2)
N7 C47 N8 117.12(18)
N7 C47 C46 122.12(19)
N8 C47 C46 120.76(19)
C49 C48 C53 119.7(2)
C49 C48 P3 117.75(17)
C53 C48 P3 122.42(17)
C48 C49 C50 120.0(2)
C51 C50 C49 119.9(2)
C50 C51 C52 120.4(2)
C51 C52 C53 120.0(2)
C52 C53 C48 119.9(2)
C59 C54 C55 119.5(2)
C59 C54 P3 118.33(17)
C55 C54 P3 122.10(16)
C56 C55 C54 119.9(2)
C57 C56 C55 120.2(2)
C56 C57 C58 120.3(2)
C57 C58 C59 120.0(2)
C54 C59 C58 120.2(2)
C65 C60 C61 119.0(2)
C65 C60 P4 124.05(19)
C61 C60 P4 116.74(17)
C62 C61 C60 120.6(2)
C63 C62 C61 119.8(3)
C62 C63 C64 120.4(2)
C63 C64 C65 120.2(2)
C64 C65 C60 119.9(2)
C71 C66 C67 119.0(2)
C71 C66 P4 116.45(18)
C67 C66 P4 124.30(18)
C66 C67 C68 119.9(2)
C69 C68 C67 120.3(2)
C68 C69 C70 120.3(2)
C69 C70 C71 119.4(3)
C70 C71 C66 121.0(2)
O1 Cl1 O4 110.29(11)
O1 Cl1 O2 109.57(11)
O4 Cl1 O2 109.71(11)
O1 Cl1 O3 109.12(10)
O4 Cl1 O3 108.55(11)
O2 Cl1 O3 109.57(11)
O7A Cl2 O7 117.8(7)
O7A Cl2 O8 59.6(7)
O7 Cl2 O8 115.9(3)
O7A Cl2 O5 128.7(7)
O7 Cl2 O5 111.72(18)
O8 Cl2 O5 109.22(16)
O7A Cl2 O6 47.2(7)
O7 Cl2 O6 108.3(2)
O8 Cl2 O6 105.6(2)
O5 Cl2 O6 105.44(16)
O7A Cl2 O8A 104.3(9)
O7 Cl2 O8A 29.7(5)
O8 Cl2 O8A 134.6(6)
O5 Cl2 O8A 112.5(6)
O6 Cl2 O8A 80.0(6)
O7A Cl2 O6A 107.7(9)
O7 Cl2 O6A 64.9(5)
O8 Cl2 O6A 58.6(5)
O5 Cl2 O6A 104.2(5)
O6 Cl2 O6A 149.8(5)
O8A Cl2 O6A 93.8(7)
Cl3 C6S Cl4 112.6(5)
C14 N3 H3 115(2)
P1 N3 H3 114(2)
C18 N5 H5 115(2)
P2 N5 H5 123(2)
C43 N6 H6 111.2(18)
P3 N6 H6 113.8(18)
C47 N8 H8 114.6(19)
P4 N8 H8 123.0(18)
N2 C1 H1A 118.3
C2 C1 H1A 118.3
C4 C2 H2A 120.5
C1 C2 H2A 120.5
C2 C4 H4A 120.3
C5 C4 H4A 120.3
C8 C7 H7A 119.6
C5 C7 H7A 119.6
C7 C8 H8A 119.3
C9 C8 H8A 119.3
C12 C11 H11A 120.2
C9 C11 H11A 120.2
C11 C12 H12A 120.5
C13 C12 H12A 120.5
N1 C13 H13A 118.4
C12 C13 H13A 118.4
C14 C15 H15A 120.9
C16 C15 H15A 120.9
C17 C16 H16A 119.8
C15 C16 H16A 119.8
C16 C17 H17A 121.0
C18 C17 H17A 121.0
C21 C20 H20A 120.4
C19 C20 H20A 120.4
C22 C21 H21A 119.5
C20 C21 H21A 119.5
C21 C22 H22A 120.1
C23 C22 H22A 120.1
C22 C23 H23A 120.0
C24 C23 H23A 120.0
C19 C24 H24A 119.8
C23 C24 H24A 119.8
C27 C26 H26A 120.0
C25 C26 H26A 120.0
C26 C27 H27A 120.1
C28 C27 H27A 120.1
C29 C28 H28A 119.8
C27 C28 H28A 119.8
C28 C29 H29A 120.0
C30 C29 H29A 120.0
C29 C30 H30A 119.9
C25 C30 H30A 119.9
C33 C32 H32A 119.8
C31 C32 H32A 119.8
C34 C33 H33A 120.2
C32 C33 H33A 120.2
C33 C34 H34A 119.8
C35 C34 H34A 119.8
C36 C35 H35A 120.0
C34 C35 H35A 120.0
C35 C36 H36A 120.1
C31 C36 H36A 120.1
C37 C38 H38A 119.7
C39 C38 H38A 119.7
C40 C39 H39A 119.9
C38 C39 H39A 119.9
C39 C40 H40A 120.0
C41 C40 H40A 120.0
C40 C41 H41A 119.9
C42 C41 H41A 119.9
C37 C42 H42A 119.8
C41 C42 H42A 119.8
C43 C44 H44A 121.0
C45 C44 H44A 121.0
C46 C45 H45A 119.6
C44 C45 H45A 119.6
C45 C46 H46A 120.9
C47 C46 H46A 120.9
C48 C49 H49A 120.0
C50 C49 H49A 120.0
C51 C50 H50A 120.1
C49 C50 H50A 120.1
C50 C51 H51A 119.8
C52 C51 H51A 119.8
C51 C52 H52A 120.0
C53 C52 H52A 120.0
C52 C53 H53A 120.0
C48 C53 H53A 120.0
C56 C55 H55A 120.1
C54 C55 H55A 120.1
C57 C56 H56A 119.9
C55 C56 H56A 119.9
C56 C57 H57A 119.9
C58 C57 H57A 119.9
C57 C58 H58A 120.0
C59 C58 H58A 120.0
C54 C59 H59A 119.9
C58 C59 H59A 119.9
C62 C61 H61A 119.7
C60 C61 H61A 119.7
C63 C62 H62A 120.1
C61 C62 H62A 120.1
C62 C63 H63A 119.8
C64 C63 H63A 119.8
C63 C64 H64A 119.9
C65 C64 H64A 119.9
C64 C65 H65A 120.1
C60 C65 H65A 120.1
C66 C67 H67A 120.1
C68 C67 H67A 120.1
C69 C68 H68A 119.8
C67 C68 H68A 119.8
C68 C69 H69A 119.8
C70 C69 H69A 119.8
C69 C70 H70A 120.3
C71 C70 H70A 120.3
C70 C71 H71A 119.5
C66 C71 H71A 119.5
Cl3 C6S H6SA 109.1
Cl4 C6S H6SA 109.1
Cl3 C6S H6SB 109.1
Cl4 C6S H6SB 109.1
H6SA C6S H6SB 107.8

loop_
_geom_bond_atom_site_label_1
_geom_bond_atom_site_label_2
_geom_bond_distance
Cu1 N1 2.0783(18)
Cu1 N2 2.0906(19)
Cu1 P3 2.2481(6)
Cu1 P1 2.2687(7)
Cu2 N4 2.0766(17)
Cu2 N7 2.0779(17)
Cu2 P2 2.2135(6)
Cu2 P4 2.2141(7)
P1 N3 1.7212(19)
P1 C25 1.824(2)
P1 C19 1.825(2)
P2 N5 1.6983(18)
P2 C37 1.811(2)
P2 C31 1.815(2)
P3 N6 1.7230(18)
P3 C48 1.818(2)
P3 C54 1.823(2)
P4 N8 1.7036(19)
P4 C66 1.811(2)
P4 C60 1.813(2)
N1 C13 1.321(3)
N1 C10 1.367(3)
N2 C1 1.325(3)
N2 C6 1.362(3)
N3 C14 1.388(3)
N4 C18 1.348(3)
N4 C14 1.360(3)
N5 C18 1.384(3)
N6 C43 1.387(3)
N7 C47 1.352(3)
N7 C43 1.360(3)
N8 C47 1.385(3)
C1 C2 1.406(3)
C2 C4 1.371(4)
C4 C5 1.409(4)
C5 C6 1.408(3)
C5 C7 1.432(3)
C6 C10 1.430(3)
C7 C8 1.346(4)
C8 C9 1.432(4)
C9 C11 1.396(4)
C9 C10 1.410(3)
C11 C12 1.368(4)
C12 C13 1.405(3)
C14 C15 1.387(3)
C15 C16 1.392(3)
C16 C17 1.381(3)
C17 C18 1.399(3)
C19 C24 1.387(3)
C19 C20 1.398(4)
C20 C21 1.391(4)
C21 C22 1.379(5)
C22 C23 1.380(5)
C23 C24 1.392(4)
C25 C30 1.391(3)
C25 C26 1.397(3)
C26 C27 1.387(3)
C27 C28 1.390(4)
C28 C29 1.379(4)
C29 C30 1.387(3)
C31 C36 1.390(3)
C31 C32 1.395(3)
C32 C33 1.387(3)
C33 C34 1.380(4)
C34 C35 1.393(4)
C35 C36 1.387(4)
C37 C42 1.387(4)
C37 C38 1.388(3)
C38 C39 1.392(4)
C39 C40 1.368(5)
C40 C41 1.381(5)
C41 C42 1.390(4)
C43 C44 1.386(3)
C44 C45 1.390(3)
C45 C46 1.376(3)
C46 C47 1.394(3)
C48 C49 1.388(3)
C48 C53 1.393(3)
C49 C50 1.397(3)
C50 C51 1.380(4)
C51 C52 1.381(4)
C52 C53 1.392(3)
C54 C59 1.389(3)
C54 C55 1.397(3)
C55 C56 1.391(3)
C56 C57 1.381(4)
C57 C58 1.381(4)
C58 C59 1.394(3)
C60 C65 1.394(3)
C60 C61 1.398(3)
C61 C62 1.388(3)
C62 C63 1.376(4)
C63 C64 1.381(4)
C64 C65 1.394(4)
C66 C71 1.391(3)
C66 C67 1.394(3)
C67 C68 1.395(4)
C68 C69 1.380(4)
C69 C70 1.384(4)
C70 C71 1.389(4)
Cl1 O1 1.4353(17)
Cl1 O4 1.4367(18)
Cl1 O2 1.4381(17)
Cl1 O3 1.4564(17)
Cl2 O7A 1.348(15)
Cl2 O7 1.380(3)
Cl2 O8 1.417(3)
Cl2 O5 1.427(2)
Cl2 O6 1.454(3)
Cl2 O8A 1.513(15)
Cl2 O6A 1.601(13)
O2S C2S 1.416(9)
C6S Cl3 1.672(12)
C6S Cl4 1.799(11)
O1S C1S 1.439(8)
O3S C3S 1.522(15)
O4S C4S 1.374(14)
O5S C5S 1.400(19)
N3 H3 0.75(3)
N5 H5 0.76(3)
N6 H6 0.83(3)
N8 H8 0.85(3)
C1 H1A 0.9500
C2 H2A 0.9500
C4 H4A 0.9500
C7 H7A 0.9500
C8 H8A 0.9500
C11 H11A 0.9500
C12 H12A 0.9500
C13 H13A 0.9500
C15 H15A 0.9500
C16 H16A 0.9500
C17 H17A 0.9500
C20 H20A 0.9500
C21 H21A 0.9500
C22 H22A 0.9500
C23 H23A 0.9500
C24 H24A 0.9500
C26 H26A 0.9500
C27 H27A 0.9500
C28 H28A 0.9500
C29 H29A 0.9500
C30 H30A 0.9500
C32 H32A 0.9500
C33 H33A 0.9500
C34 H34A 0.9500
C35 H35A 0.9500
C36 H36A 0.9500
C38 H38A 0.9500
C39 H39A 0.9500
C40 H40A 0.9500
C41 H41A 0.9500
C42 H42A 0.9500
C44 H44A 0.9500
C45 H45A 0.9500
C46 H46A 0.9500
C49 H49A 0.9500
C50 H50A 0.9500
C51 H51A 0.9500
C52 H52A 0.9500
C53 H53A 0.9500
C55 H55A 0.9500
C56 H56A 0.9500
C57 H57A 0.9500
C58 H58A 0.9500
C59 H59A 0.9500
C61 H61A 0.9500
C62 H62A 0.9500
C63 H63A 0.9500
C64 H64A 0.9500
C65 H65A 0.9500
C67 H67A 0.9500
C68 H68A 0.9500
C69 H69A 0.9500
C70 H70A 0.9500
C71 H71A 0.9500
C6S H6SA 0.9900
C6S H6SB 0.9900

loop_
_geom_torsion_atom_site_label_1
_geom_torsion_atom_site_label_2
_geom_torsion_atom_site_label_3
_geom_torsion_atom_site_label_4
_geom_torsion
N1 Cu1 P1 N3 120.23(9)
N2 Cu1 P1 N3 -150.53(9)
P3 Cu1 P1 N3 -19.63(8)
N1 Cu1 P1 C25 -0.73(10)
N2 Cu1 P1 C25 88.50(10)
P3 Cu1 P1 C25 -140.60(8)
N1 Cu1 P1 C19 -124.57(9)
N2 Cu1 P1 C19 -35.34(10)
P3 Cu1 P1 C19 95.56(8)
N4 Cu2 P2 N5 -6.04(8)
N7 Cu2 P2 N5 -115.21(9)
P4 Cu2 P2 N5 129.14(7)
N4 Cu2 P2 C37 -115.86(10)
N7 Cu2 P2 C37 134.97(11)
P4 Cu2 P2 C37 19.32(10)
N4 Cu2 P2 C31 106.96(9)
N7 Cu2 P2 C31 -2.20(11)
P4 Cu2 P2 C31 -117.86(8)
N1 Cu1 P3 N6 -155.95(9)
N2 Cu1 P3 N6 110.96(9)
P1 Cu1 P3 N6 -24.08(7)
N1 Cu1 P3 C48 81.92(10)
N2 Cu1 P3 C48 -11.16(10)
P1 Cu1 P3 C48 -146.21(8)
N1 Cu1 P3 C54 -40.57(10)
N2 Cu1 P3 C54 -133.66(9)
P1 Cu1 P3 C54 91.29(8)
N4 Cu2 P4 N8 -118.68(9)
N7 Cu2 P4 N8 -9.91(8)
P2 Cu2 P4 N8 125.25(7)
N4 Cu2 P4 C66 -4.76(11)
N7 Cu2 P4 C66 104.01(10)
P2 Cu2 P4 C66 -120.84(9)
N4 Cu2 P4 C60 130.79(10)
N7 Cu2 P4 C60 -120.44(10)
P2 Cu2 P4 C60 14.72(9)
N2 Cu1 N1 C13 -178.6(2)
P3 Cu1 N1 C13 72.2(2)
P1 Cu1 N1 C13 -60.7(2)
N2 Cu1 N1 C10 -6.62(16)
P3 Cu1 N1 C10 -115.78(15)
P1 Cu1 N1 C10 111.24(15)
N1 Cu1 N2 C1 -173.9(2)
P3 Cu1 N2 C1 -50.3(2)
P1 Cu1 N2 C1 80.6(2)
N1 Cu1 N2 C6 5.37(15)
P3 Cu1 N2 C6 128.98(14)
P1 Cu1 N2 C6 -100.16(15)
C25 P1 N3 C14 83.73(18)
C19 P1 N3 C14 -170.49(17)
Cu1 P1 N3 C14 -45.49(19)
N7 Cu2 N4 C18 133.92(14)
P2 Cu2 N4 C18 4.53(14)
P4 Cu2 N4 C18 -128.10(13)
N7 Cu2 N4 C14 -42.95(18)
P2 Cu2 N4 C14 -172.34(16)
P4 Cu2 N4 C14 55.03(18)
C37 P2 N5 C18 132.39(17)
C31 P2 N5 C18 -117.28(17)
Cu2 P2 N5 C18 8.70(17)
C48 P3 N6 C43 83.67(18)
C54 P3 N6 C43 -173.02(17)
Cu1 P3 N6 C43 -46.69(18)
N4 Cu2 N7 C47 138.13(14)
P2 Cu2 N7 C47 -123.20(13)
P4 Cu2 N7 C47 9.16(14)
N4 Cu2 N7 C43 -42.10(17)
P2 Cu2 N7 C43 56.58(17)
P4 Cu2 N7 C43 -171.06(16)
C66 P4 N8 C47 -111.51(18)
C60 P4 N8 C47 136.21(18)
Cu2 P4 N8 C47 12.33(18)
C6 N2 C1 C2 1.2(4)
Cu1 N2 C1 C2 -179.58(18)
N2 C1 C2 C4 1.4(4)
C1 C2 C4 C5 -1.9(4)
C2 C4 C5 C6 0.0(4)
C2 C4 C5 C7 -179.8(3)
C1 N2 C6 C5 -3.3(3)
Cu1 N2 C6 C5 177.36(18)
C1 N2 C6 C10 176.0(2)
Cu1 N2 C6 C10 -3.3(3)
C4 C5 C6 N2 2.7(4)
C7 C5 C6 N2 -177.4(2)
C4 C5 C6 C10 -176.6(2)
C7 C5 C6 C10 3.3(4)
C6 C5 C7 C8 -1.7(4)
C4 C5 C7 C8 178.1(3)
C5 C7 C8 C9 -0.4(5)
C7 C8 C9 C11 -178.1(3)
C7 C8 C9 C10 1.0(4)
C13 N1 C10 C9 -0.4(4)
Cu1 N1 C10 C9 -173.49(19)
C13 N1 C10 C6 -180.0(2)
Cu1 N1 C10 C6 7.0(3)
C11 C9 C10 N1 0.2(4)
C8 C9 C10 N1 -178.9(2)
C11 C9 C10 C6 179.7(2)
C8 C9 C10 C6 0.6(4)
N2 C6 C10 N1 -2.5(3)
C5 C6 C10 N1 176.8(2)
N2 C6 C10 C9 178.0(2)
C5 C6 C10 C9 -2.7(3)
C10 C9 C11 C12 0.3(5)
C8 C9 C11 C12 179.4(3)
C9 C11 C12 C13 -0.6(5)
C10 N1 C13 C12 0.1(4)
Cu1 N1 C13 C12 171.7(2)
C11 C12 C13 N1 0.4(5)
C18 N4 C14 C15 0.9(3)
Cu2 N4 C14 C15 177.77(16)
C18 N4 C14 N3 -178.71(18)
Cu2 N4 C14 N3 -1.9(3)
P1 N3 C14 N4 142.25(16)
P1 N3 C14 C15 -37.4(3)
N4 C14 C15 C16 0.4(3)
N3 C14 C15 C16 180.0(2)
C14 C15 C16 C17 -0.6(3)
C15 C16 C17 C18 -0.4(3)
C14 N4 C18 N5 176.81(18)
Cu2 N4 C18 N5 -0.3(2)
C14 N4 C18 C17 -2.1(3)
Cu2 N4 C18 C17 -179.13(16)
P2 N5 C18 N4 -6.4(3)
P2 N5 C18 C17 172.44(16)
C16 C17 C18 N4 1.8(3)
C16 C17 C18 N5 -177.0(2)
N3 P1 C19 C24 130.68(18)
C25 P1 C19 C24 -124.18(18)
Cu1 P1 C19 C24 7.0(2)
N3 P1 C19 C20 -52.0(2)
C25 P1 C19 C20 53.2(2)
Cu1 P1 C19 C20 -175.67(18)
C24 C19 C20 C21 0.4(4)
P1 C19 C20 C21 -176.9(2)
C19 C20 C21 C22 0.3(5)
C20 C21 C22 C23 -0.5(5)
C21 C22 C23 C24 -0.1(4)
C20 C19 C24 C23 -1.0(4)
P1 C19 C24 C23 176.40(19)
C22 C23 C24 C19 0.9(4)
N3 P1 C25 C30 -162.80(18)
C19 P1 C25 C30 94.6(2)
Cu1 P1 C25 C30 -35.7(2)
N3 P1 C25 C26 16.6(2)
C19 P1 C25 C26 -86.0(2)
Cu1 P1 C25 C26 143.72(19)
C30 C25 C26 C27 -0.2(4)
P1 C25 C26 C27 -179.6(2)
C25 C26 C27 C28 0.5(4)
C26 C27 C28 C29 -0.6(5)
C27 C28 C29 C30 0.4(4)
C28 C29 C30 C25 -0.1(4)
C26 C25 C30 C29 0.0(4)
P1 C25 C30 C29 179.4(2)
N5 P2 C31 C36 -50.9(2)
C37 P2 C31 C36 57.2(2)
Cu2 P2 C31 C36 -160.36(17)
N5 P2 C31 C32 122.55(18)
C37 P2 C31 C32 -129.39(19)
Cu2 P2 C31 C32 13.1(2)
C36 C31 C32 C33 1.1(4)
P2 C31 C32 C33 -172.4(2)
C31 C32 C33 C34 1.2(4)
C32 C33 C34 C35 -2.5(5)
C33 C34 C35 C36 1.3(5)
C34 C35 C36 C31 1.1(5)
C32 C31 C36 C35 -2.3(4)
P2 C31 C36 C35 171.1(2)
N5 P2 C37 C42 -32.1(2)
C31 P2 C37 C42 -141.7(2)
Cu2 P2 C37 C42 75.2(2)
N5 P2 C37 C38 155.3(2)
C31 P2 C37 C38 45.7(2)
Cu2 P2 C37 C38 -97.4(2)
C42 C37 C38 C39 -1.1(4)
P2 C37 C38 C39 171.5(2)
C37 C38 C39 C40 0.5(4)
C38 C39 C40 C41 1.0(5)
C39 C40 C41 C42 -1.9(5)
C38 C37 C42 C41 0.2(5)
P2 C37 C42 C41 -172.5(3)
C40 C41 C42 C37 1.3(6)
C47 N7 C43 C44 2.6(3)
Cu2 N7 C43 C44 -177.15(15)
C47 N7 C43 N6 -178.31(17)
Cu2 N7 C43 N6 1.9(2)
P3 N6 C43 N7 141.20(16)
P3 N6 C43 C44 -39.7(3)
N7 C43 C44 C45 -0.6(3)
N6 C43 C44 C45 -179.59(19)
C43 C44 C45 C46 -0.9(3)
C44 C45 C46 C47 0.3(3)
C43 N7 C47 N8 176.43(18)
Cu2 N7 C47 N8 -3.8(2)
C43 N7 C47 C46 -3.3(3)
Cu2 N7 C47 C46 176.53(16)
P4 N8 C47 N7 -6.9(3)
P4 N8 C47 C46 172.78(16)
C45 C46 C47 N7 1.8(3)
C45 C46 C47 N8 -177.8(2)
N6 P3 C48 C49 -166.89(18)
C54 P3 C48 C49 91.68(19)
Cu1 P3 C48 C49 -39.1(2)
N6 P3 C48 C53 16.8(2)
C54 P3 C48 C53 -84.64(19)
Cu1 P3 C48 C53 144.61(16)
C53 C48 C49 C50 1.8(3)
P3 C48 C49 C50 -174.64(19)
C48 C49 C50 C51 -1.4(4)
C49 C50 C51 C52 -0.1(4)
C50 C51 C52 C53 1.2(4)
C51 C52 C53 C48 -0.8(3)
C49 C48 C53 C52 -0.7(3)
P3 C48 C53 C52 175.57(17)
N6 P3 C54 C59 147.60(18)
C48 P3 C54 C59 -107.38(19)
Cu1 P3 C54 C59 23.8(2)
N6 P3 C54 C55 -35.64(19)
C48 P3 C54 C55 69.38(19)
Cu1 P3 C54 C55 -159.49(15)
C59 C54 C55 C56 -0.2(3)
P3 C54 C55 C56 -176.91(17)
C54 C55 C56 C57 1.2(3)
C55 C56 C57 C58 -0.9(4)
C56 C57 C58 C59 -0.4(4)
C55 C54 C59 C58 -1.1(3)
P3 C54 C59 C58 175.72(19)
C57 C58 C59 C54 1.4(4)
N8 P4 C60 C65 115.9(2)
C66 P4 C60 C65 4.1(2)
Cu2 P4 C60 C65 -136.23(18)
N8 P4 C60 C61 -69.29(19)
C66 P4 C60 C61 178.94(17)
Cu2 P4 C60 C61 38.6(2)
C65 C60 C61 C62 0.6(4)
P4 C60 C61 C62 -174.51(19)
C60 C61 C62 C63 -0.2(4)
C61 C62 C63 C64 -0.7(4)
C62 C63 C64 C65 1.1(4)
C63 C64 C65 C60 -0.7(4)
C61 C60 C65 C64 -0.2(3)
P4 C60 C65 C64 174.55(18)
N8 P4 C66 C71 138.2(2)
C60 P4 C66 C71 -112.2(2)
Cu2 P4 C66 C71 28.6(2)
N8 P4 C66 C67 -36.3(2)
C60 P4 C66 C67 73.3(2)
Cu2 P4 C66 C67 -145.90(19)
C71 C66 C67 C68 0.6(4)
P4 C66 C67 C68 175.0(2)
C66 C67 C68 C69 0.5(4)
C67 C68 C69 C70 -1.2(4)
C68 C69 C70 C71 0.7(5)
C69 C70 C71 C66 0.5(5)
C67 C66 C71 C70 -1.2(4)
P4 C66 C71 C70 -175.9(2)
